data_4133785
loop_
_publ_author_name
'Lv, Ze-Jie'
'Huang, Zhe'
'Shen, Jinghang'
'Zhang, Wen-Xiong'
'Xi, Zhenfeng'

_publ_section_title
;
 Well-Defined Scandacyclopropenes: Synthesis, Structure, and Reactivity.
;
_journal_issue 51
_journal_name_full 'Journal of the American Chemical Society'
_journal_page_first 20547
_journal_page_last 20555
_journal_paper_doi 10.1021/jacs.9b11631
_journal_volume 141
_journal_year 2019
_chemical_formula_moiety 'C41 H56 K N2 O Sc'
_chemical_formula_sum 'C41 H56 K N2 O Sc'
_chemical_formula_weight 676.93
_space_group_crystal_system monoclinic
_space_group_IT_number 14
_space_group_name_Hall '-P 2ybc'
_space_group_name_H-M_alt 'P 1 21/c 1'
_atom_sites_solution_hydrogens geom
_audit_creation_date 2019-10-27
_audit_creation_method
;
Olex2 1.2
(compiled 2018.05.29 svn.r3508 for OlexSys, GUI svn.r5506)
;
_cell_angle_alpha 90
_cell_angle_beta 107.273(16)
_cell_angle_gamma 90
_cell_formula_units_Z 4
_cell_length_a 22.869(3)
_cell_length_b 8.6245(9)
_cell_length_c 20.838(3)
_cell_measurement_reflns_used 3880
_cell_measurement_temperature 180.00(10)
_cell_measurement_theta_max 29.2090
_cell_measurement_theta_min 3.9000
_cell_volume 3924.6(9)
_computing_cell_refinement 'CrysAlisPro 1.171.39.28b (Rigaku OD, 2015)'
_computing_data_collection 'CrysAlisPro 1.171.39.28b (Rigaku OD, 2015)'
_computing_data_reduction 'CrysAlisPro 1.171.39.28b (Rigaku OD, 2015)'
_computing_molecular_graphics 'Olex2 (Dolomanov et al., 2009)'
_computing_publication_material 'Olex2 (Dolomanov et al., 2009)'
_computing_structure_refinement 'ShelXL (Sheldrick, 2015)'
_computing_structure_solution 'SHELXT 2014/5 (Sheldrick, 2014)'
_diffrn_ambient_environment N~2~
_diffrn_ambient_temperature 180.00(10)
_diffrn_detector 'CCD plate'
_diffrn_measured_fraction_theta_full 0.987
_diffrn_measured_fraction_theta_max 0.986
_diffrn_measurement_details
;
List of Runs (angles in degrees, time in seconds):

  # Type    Start    End  Width  t~exp~   \w     \q     \k     \f   Frames
--------------------------------------------------------------------------
  1  \w    -16.00  22.00   0.50   22.00    --    1.90  57.00-150.00   76
  2  \w     53.00  91.00   0.50   22.00    --    1.90  57.00-150.00   76
  3  \w    -67.00  19.00   0.50   22.00    --    1.90 -38.00-120.00  172
  4  \w    -26.00  34.00   0.50   22.00    --    1.90 -82.00 150.00  120
;
_diffrn_measurement_device 'four-circle diffractometer'
_diffrn_measurement_device_type 'XtaLAB AFC12 (RINC): Kappa single'
_diffrn_measurement_method '\w scans'
_diffrn_orient_matrix_type 'CrysAlisPro convention (1999,Acta A55,543-557)'
_diffrn_orient_matrix_UB_11 0.0319273000
_diffrn_orient_matrix_UB_12 -0.0132701000
_diffrn_orient_matrix_UB_13 0.0074305000
_diffrn_orient_matrix_UB_21 0.0054244000
_diffrn_orient_matrix_UB_22 0.0488863000
_diffrn_orient_matrix_UB_23 0.0283430000
_diffrn_orient_matrix_UB_31 -0.0023323000
_diffrn_orient_matrix_UB_32 -0.0648031000
_diffrn_orient_matrix_UB_33 0.0202182000
_diffrn_radiation_monochromator graphite
_diffrn_radiation_probe x-ray
_diffrn_radiation_type MoK\a
_diffrn_radiation_wavelength 0.71073
_diffrn_reflns_av_R_equivalents 0.0552
_diffrn_reflns_av_unetI/netI 0.0474
_diffrn_reflns_Laue_measured_fraction_full 0.987
_diffrn_reflns_Laue_measured_fraction_max 0.986
_diffrn_reflns_limit_h_max 28
_diffrn_reflns_limit_h_min -28
_diffrn_reflns_limit_k_max 10
_diffrn_reflns_limit_k_min -10
_diffrn_reflns_limit_l_max 25
_diffrn_reflns_limit_l_min -25
_diffrn_reflns_number 28658
_diffrn_reflns_point_group_measured_fraction_full 0.987
_diffrn_reflns_point_group_measured_fraction_max 0.986
_diffrn_reflns_theta_full 25.242
_diffrn_reflns_theta_max 26.021
_diffrn_reflns_theta_min 3.572
_diffrn_source 'fine-focus sealed X-ray tube'
_diffrn_source_type 'Enhance (Mo) X-ray Source'
_exptl_absorpt_coefficient_mu 0.325
_exptl_absorpt_correction_T_max 1.00000
_exptl_absorpt_correction_T_min 0.47373
_exptl_absorpt_correction_type multi-scan
_exptl_absorpt_process_details
;
CrysAlisPro 1.171.39.28b (Rigaku Oxford Diffraction, 2015)
Empirical absorption correction using spherical harmonics,
 implemented in SCALE3 ABSPACK scaling algorithm.
;
_exptl_crystal_colour 'clear light colourless'
_exptl_crystal_colour_lustre clear
_exptl_crystal_colour_modifier light
_exptl_crystal_colour_primary colourless
_exptl_crystal_density_diffrn 1.146
_exptl_crystal_description block
_exptl_crystal_F_000 1456
_exptl_crystal_size_max 0.2
_exptl_crystal_size_mid 0.18
_exptl_crystal_size_min 0.15
_refine_diff_density_max 0.836
_refine_diff_density_min -0.412
_refine_diff_density_rms 0.064
_refine_ls_extinction_method none
_refine_ls_goodness_of_fit_ref 1.165
_refine_ls_hydrogen_treatment constr
_refine_ls_matrix_type full
_refine_ls_number_parameters 425
_refine_ls_number_reflns 7630
_refine_ls_number_restraints 2
_refine_ls_restrained_S_all 1.167
_refine_ls_R_factor_all 0.0842
_refine_ls_R_factor_gt 0.0687
_refine_ls_shift/su_max 0.001
_refine_ls_shift/su_mean 0.000
_refine_ls_structure_factor_coef Fsqd
_refine_ls_weighting_details 'w=1/[\s^2^(Fo^2^)+(0.0457P)^2^+5.8501P] where P=(Fo^2^+2Fc^2^)/3'
_refine_ls_weighting_scheme calc
_refine_ls_wR_factor_gt 0.1511
_refine_ls_wR_factor_ref 0.1583
_reflns_Friedel_coverage 0.000
_reflns_number_gt 6251
_reflns_number_total 7630
_reflns_threshold_expression 'I > 2\s(I)'
_cod_data_source_file ja9b11631_si_002.cif
_cod_data_source_block 3
_cod_depositor_comments 'Adding full bibliography for 4133782--4133791.cif.'
_cod_original_cell_volume 3924.7(10)
_cod_database_code 4133785
_shelx_shelxl_version_number 2017/1
_chemical_oxdiff_formula 'Sc1 C1 H1 K1'
_shelx_space_group_comment
;
The symmetry employed for this shelxl refinement is uniquely defined
by the following loop, which should always be used as a source of
symmetry information in preference to the above space-group names.
They are only intended as comments.
;
_shelx_estimated_absorpt_t_max 0.953
_shelx_estimated_absorpt_t_min 0.938
_reflns_odcompleteness_completeness 97.09
_reflns_odcompleteness_iscentric 1
_reflns_odcompleteness_theta 27.42
_olex2_refinement_description
;
1. Fixed Uiso
 At 1.2 times of:
  All C(H) groups, All C(H,H) groups
 At 1.5 times of:
  All C(H,H,H) groups
2. Rigid bond restraints
 C40, C41
 with sigma for 1-2 distances of 0.005 and sigma for 1-3 distances of 0.005
 C41, C42
 with sigma for 1-2 distances of 0.005 and sigma for 1-3 distances of 0.005
3.a Ternary CH refined with riding coordinates:
 C36(H36), C28(H28)
3.b Secondary CH2 refined with riding coordinates:
 C32(H32A,H32B), C34(H34A,H34B), C33(H33A,H33B), C39(H39A,H39B), C42(H42A,
 H42B), C40(H40A,H40B), C41(H41A,H41B)
3.c Aromatic/amide H refined with riding coordinates:
 C12(H12), C16(H16), C4(H4), C14(H14), C13(H13), C15(H15), C8(H8), C5(H5),
 C6(H6), C7(H7)
3.d Idealised Me refined as rotating group:
 C37(H37A,H37B,H37C), C25(H25A,H25B,H25C), C24(H24A,H24B,H24C), C26(H26A,H26B,
 H26C), C23(H23A,H23B,H23C), C35(H35A,H35B,H35C), C30(H30A,H30B,H30C), C38(H38A,
 H38B,H38C), C29(H29A,H29B,H29C), C27(H27A,H27B,H27C)
;
_olex2_submission_special_instructions 'No special instructions were received'
_oxdiff_exptl_absorpt_empirical_details
;
Empirical correction (ABSPACK) includes:
- Absorption correction using spherical harmonics
- Frame scaling
;
_oxdiff_exptl_absorpt_empirical_full_max 1.699
_oxdiff_exptl_absorpt_empirical_full_min 0.481

loop_
_space_group_symop_operation_xyz
'x, y, z'
'-x, y+1/2, -z+1/2'
'-x, -y, -z'
'x, -y-1/2, z-1/2'

loop_
_atom_site_label
_atom_site_type_symbol
_atom_site_fract_x
_atom_site_fract_y
_atom_site_fract_z
_atom_site_U_iso_or_equiv
_atom_site_adp_type
_atom_site_occupancy
_atom_site_site_symmetry_order
_atom_site_calc_flag
_atom_site_refinement_flags_posn
_atom_site_refinement_flags_adp
Sc1 Sc 0.75887(2) 0.79678(6) 0.24789(3) 0.02146(14) Uani 1 1 d . .
K1 K 0.70814(4) 1.24292(8) 0.15929(4) 0.03762(19) Uani 1 1 d . .
N1 N 0.85487(11) 0.8166(3) 0.31473(13) 0.0281(5) Uani 1 1 d . .
N2 N 0.77755(11) 0.8104(3) 0.35956(13) 0.0281(5) Uani 1 1 d . .
C1 C 0.67490(14) 0.9555(3) 0.23141(16) 0.0305(7) Uani 1 1 d . .
C10 C 0.80566(14) 1.0284(3) 0.13320(16) 0.0289(7) Uani 1 1 d . .
C20 C 0.77957(14) 1.5135(3) 0.23130(15) 0.0287(7) Uani 1 1 d . .
C19 C 0.72599(14) 1.5169(3) 0.25213(15) 0.0279(7) Uani 1 1 d . .
C11 C 0.83584(13) 1.1090(3) 0.09103(16) 0.0273(6) Uani 1 1 d . .
O1 O 0.63728(17) 1.2581(4) 0.02912(17) 0.0775(10) Uani 1 1 d . .
C18 C 0.67869(14) 1.5883(3) 0.20050(16) 0.0302(7) Uani 1 1 d . .
C9 C 0.78492(14) 0.9555(3) 0.17194(16) 0.0306(7) Uani 1 1 d . .
C2 C 0.63003(14) 1.0405(4) 0.22031(17) 0.0329(7) Uani 1 1 d . .
C31 C 0.83732(14) 0.8359(3) 0.36964(15) 0.0271(6) Uani 1 1 d . .
C21 C 0.76572(15) 1.5816(3) 0.16620(16) 0.0315(7) Uani 1 1 d . .
C32 C 0.88101(14) 0.8771(3) 0.43854(16) 0.0311(7) Uani 1 1 d . .
H32A H 0.858499 0.932305 0.464186 0.037 Uiso 1 1 calc R .
H32B H 0.912535 0.945958 0.432602 0.037 Uiso 1 1 calc R .
C34 C 0.95234(15) 0.7727(4) 0.54886(16) 0.0332(7) Uani 1 1 d . .
H34A H 0.982476 0.848962 0.545521 0.040 Uiso 1 1 calc R .
H34B H 0.927483 0.818992 0.574253 0.040 Uiso 1 1 calc R .
C17 C 0.70336(15) 1.6300(3) 0.14762(15) 0.0315(7) Uani 1 1 d . .
C33 C 0.91143(15) 0.7345(4) 0.47837(17) 0.0345(7) Uani 1 1 d . .
H33A H 0.879808 0.662835 0.481844 0.041 Uiso 1 1 calc R .
H33B H 0.935797 0.682724 0.453809 0.041 Uiso 1 1 calc R .
C36 C 0.74817(15) 0.8495(4) 0.41163(16) 0.0333(7) Uani 1 1 d . .
H36 H 0.775436 0.818160 0.455538 0.040 Uiso 1 1 calc R .
C12 C 0.82058(16) 1.0819(4) 0.02201(17) 0.0365(7) Uani 1 1 d . .
H12 H 0.788494 1.015075 0.001775 0.044 Uiso 1 1 calc R .
C16 C 0.88323(15) 1.2136(4) 0.11992(19) 0.0369(7) Uani 1 1 d . .
H16 H 0.893946 1.234514 0.165729 0.044 Uiso 1 1 calc R .
C3 C 0.57756(14) 1.1424(4) 0.2071(2) 0.0379(8) Uani 1 1 d . .
C37 C 0.68825(17) 0.7613(5) 0.39835(19) 0.0449(9) Uani 1 1 d . .
H37A H 0.664279 0.775737 0.352393 0.067 Uiso 1 1 calc GR .
H37B H 0.665931 0.799404 0.427501 0.067 Uiso 1 1 calc GR .
H37C H 0.696668 0.652876 0.406786 0.067 Uiso 1 1 calc GR .
C28 C 0.91748(14) 0.8566(4) 0.31575(18) 0.0368(8) Uani 1 1 d . .
H28 H 0.945567 0.825545 0.359258 0.044 Uiso 1 1 calc R .
C25 C 0.83838(17) 1.4356(4) 0.2711(2) 0.0449(9) Uani 1 1 d . .
H25A H 0.867265 1.438370 0.245768 0.067 Uiso 1 1 calc GR .
H25B H 0.830131 1.329787 0.279774 0.067 Uiso 1 1 calc GR .
H25C H 0.855085 1.489168 0.312896 0.067 Uiso 1 1 calc GR .
C24 C 0.71987(19) 1.4377(4) 0.31459(18) 0.0447(9) Uani 1 1 d . .
H24A H 0.748741 1.481700 0.353579 0.067 Uiso 1 1 calc GR .
H24B H 0.727889 1.328845 0.312435 0.067 Uiso 1 1 calc GR .
H24C H 0.679080 1.452228 0.317403 0.067 Uiso 1 1 calc GR .
C4 C 0.56362(18) 1.2215(4) 0.2596(2) 0.0487(10) Uani 1 1 d . .
H4 H 0.588349 1.208545 0.303562 0.058 Uiso 1 1 calc R .
C26 C 0.80684(18) 1.5926(4) 0.12160(19) 0.0459(9) Uani 1 1 d . .
H26A H 0.804282 1.694963 0.102911 0.069 Uiso 1 1 calc GR .
H26B H 0.794062 1.518098 0.085920 0.069 Uiso 1 1 calc GR .
H26C H 0.848340 1.571562 0.147590 0.069 Uiso 1 1 calc GR .
C23 C 0.61282(16) 1.6078(4) 0.1992(2) 0.0449(9) Uani 1 1 d . .
H23A H 0.610556 1.614102 0.244397 0.067 Uiso 1 1 calc GR .
H23B H 0.589346 1.520610 0.176920 0.067 Uiso 1 1 calc GR .
H23C H 0.596630 1.701205 0.175462 0.067 Uiso 1 1 calc GR .
C35 C 0.98543(17) 0.6324(4) 0.58705(19) 0.0448(9) Uani 1 1 d . .
H35A H 1.011649 0.588644 0.563351 0.067 Uiso 1 1 calc GR .
H35B H 0.955950 0.556333 0.590738 0.067 Uiso 1 1 calc GR .
H35C H 1.009594 0.663633 0.631177 0.067 Uiso 1 1 calc GR .
C30 C 0.92431(17) 1.0311(4) 0.3069(2) 0.0465(9) Uani 1 1 d . .
H30A H 0.897279 1.063154 0.264304 0.070 Uiso 1 1 calc GR .
H30B H 0.965826 1.054098 0.308674 0.070 Uiso 1 1 calc GR .
H30C H 0.914104 1.085708 0.342323 0.070 Uiso 1 1 calc GR .
C38 C 0.73577(19) 1.0239(4) 0.4132(2) 0.0493(9) Uani 1 1 d . .
H38A H 0.773366 1.079892 0.419719 0.074 Uiso 1 1 calc GR .
H38B H 0.719206 1.046303 0.449451 0.074 Uiso 1 1 calc GR .
H38C H 0.706986 1.054651 0.371417 0.074 Uiso 1 1 calc GR .
C14 C 0.89946(18) 1.2543(4) 0.0124(2) 0.0514(11) Uani 1 1 d . .
H14 H 0.921321 1.301318 -0.013465 0.062 Uiso 1 1 calc R .
C29 C 0.93491(17) 0.7697(5) 0.2605(2) 0.0525(10) Uani 1 1 d . .
H29A H 0.934977 0.660223 0.268911 0.079 Uiso 1 1 calc GR .
H29B H 0.974987 0.801501 0.259981 0.079 Uiso 1 1 calc GR .
H29C H 0.905759 0.792512 0.217865 0.079 Uiso 1 1 calc GR .
C13 C 0.85269(18) 1.1535(4) -0.0170(2) 0.0481(10) Uani 1 1 d . .
H13 H 0.842500 1.133237 -0.062790 0.058 Uiso 1 1 calc R .
C15 C 0.91405(16) 1.2857(4) 0.0803(2) 0.0462(10) Uani 1 1 d . .
H15 H 0.945012 1.356340 0.099573 0.055 Uiso 1 1 calc R .
C8 C 0.54010(18) 1.1672(5) 0.1419(2) 0.0580(11) Uani 1 1 d . .
H8 H 0.548853 1.117529 0.106219 0.070 Uiso 1 1 calc R .
C27 C 0.6693(2) 1.7090(4) 0.08218(18) 0.0505(10) Uani 1 1 d . .
H27A H 0.637961 1.774701 0.089329 0.076 Uiso 1 1 calc GR .
H27B H 0.650993 1.631900 0.049078 0.076 Uiso 1 1 calc GR .
H27C H 0.697477 1.770288 0.066698 0.076 Uiso 1 1 calc GR .
C5 C 0.5134(2) 1.3184(5) 0.2462(3) 0.0628(13) Uani 1 1 d . .
H5 H 0.504441 1.369766 0.281431 0.075 Uiso 1 1 calc R .
C6 C 0.47660(19) 1.3398(5) 0.1816(3) 0.0724(16) Uani 1 1 d . .
H6 H 0.442736 1.404913 0.173296 0.087 Uiso 1 1 calc R .
C7 C 0.4896(2) 1.2656(5) 0.1294(3) 0.0737(15) Uani 1 1 d . .
H7 H 0.464739 1.280874 0.085608 0.088 Uiso 1 1 calc R .
C39 C 0.6449(3) 1.1364(6) -0.0131(3) 0.0869(17) Uani 1 1 d . .
H39A H 0.669509 1.172126 -0.040900 0.104 Uiso 1 1 calc R .
H39B H 0.666271 1.050681 0.014138 0.104 Uiso 1 1 calc R .
C42 C 0.5849(3) 1.3408(6) -0.0043(4) 0.107(2) Uani 1 1 d . U
H42A H 0.595527 1.429906 -0.026934 0.128 Uiso 1 1 calc R .
H42B H 0.564172 1.376908 0.027298 0.128 Uiso 1 1 calc R .
C40 C 0.5886(3) 1.0868(9) -0.0534(4) 0.121(3) Uani 1 1 d . U
H40A H 0.575317 0.995664 -0.034233 0.146 Uiso 1 1 calc R .
H40B H 0.590693 1.061240 -0.097955 0.146 Uiso 1 1 calc R .
C41 C 0.5425(3) 1.2268(10) -0.0569(4) 0.124(2) Uani 1 1 d . U
H41A H 0.528877 1.272221 -0.101410 0.149 Uiso 1 1 calc R .
H41B H 0.507141 1.194965 -0.043400 0.149 Uiso 1 1 calc R .

loop_
_atom_site_aniso_label
_atom_site_aniso_U_11
_atom_site_aniso_U_22
_atom_site_aniso_U_33
_atom_site_aniso_U_23
_atom_site_aniso_U_13
_atom_site_aniso_U_12
Sc1 0.0239(3) 0.0147(2) 0.0261(3) -0.0004(2) 0.0079(2) -0.0007(2)
K1 0.0497(4) 0.0200(3) 0.0430(4) -0.0032(3) 0.0133(3) -0.0024(3)
N1 0.0236(12) 0.0257(13) 0.0344(14) -0.0027(11) 0.0078(11) -0.0022(10)
N2 0.0290(13) 0.0256(13) 0.0286(13) -0.0032(10) 0.0066(11) -0.0007(10)
C1 0.0341(17) 0.0232(15) 0.0358(17) 0.0006(13) 0.0129(14) -0.0041(13)
C10 0.0294(16) 0.0230(15) 0.0348(17) 0.0014(13) 0.0106(14) 0.0016(12)
C20 0.0376(17) 0.0149(13) 0.0332(16) -0.0030(12) 0.0101(14) 0.0008(12)
C19 0.0427(18) 0.0122(13) 0.0299(16) -0.0014(11) 0.0125(14) -0.0019(12)
C11 0.0279(15) 0.0165(14) 0.0399(18) 0.0067(12) 0.0140(13) 0.0057(11)
O1 0.093(3) 0.060(2) 0.062(2) -0.0112(16) -0.0032(18) 0.0106(18)
C18 0.0362(17) 0.0163(14) 0.0360(17) -0.0036(12) 0.0072(14) -0.0073(12)
C9 0.0308(16) 0.0230(15) 0.0382(18) -0.0003(13) 0.0104(14) -0.0013(12)
C2 0.0298(16) 0.0250(15) 0.0464(19) 0.0022(14) 0.0153(15) -0.0013(13)
C31 0.0318(16) 0.0147(13) 0.0302(16) -0.0016(11) 0.0024(13) 0.0008(11)
C21 0.0455(19) 0.0188(14) 0.0320(17) -0.0063(12) 0.0143(14) -0.0004(13)
C32 0.0317(16) 0.0231(15) 0.0343(17) -0.0055(13) 0.0035(14) -0.0011(12)
C34 0.0333(16) 0.0305(17) 0.0336(17) -0.0032(13) 0.0063(14) -0.0002(13)
C17 0.0439(18) 0.0187(14) 0.0265(16) -0.0031(12) 0.0020(14) -0.0058(13)
C33 0.0385(18) 0.0231(15) 0.0362(18) -0.0036(13) 0.0025(15) -0.0025(13)
C36 0.0364(17) 0.0333(17) 0.0282(16) -0.0041(13) 0.0064(14) 0.0024(14)
C12 0.0386(18) 0.0302(17) 0.0407(19) 0.0033(14) 0.0119(15) 0.0043(14)
C16 0.0362(17) 0.0238(16) 0.051(2) 0.0011(14) 0.0129(16) -0.0010(13)
C3 0.0257(16) 0.0233(15) 0.067(2) 0.0028(15) 0.0173(16) -0.0019(13)
C37 0.044(2) 0.055(2) 0.040(2) -0.0071(17) 0.0196(17) -0.0050(17)
C28 0.0241(16) 0.0401(18) 0.0435(19) 0.0000(15) 0.0058(14) -0.0033(14)
C25 0.048(2) 0.0267(17) 0.056(2) 0.0014(16) 0.0090(18) 0.0114(15)
C24 0.069(3) 0.0271(17) 0.041(2) 0.0060(15) 0.0207(18) -0.0048(17)
C4 0.049(2) 0.0304(19) 0.075(3) 0.0032(18) 0.032(2) 0.0016(16)
C26 0.064(2) 0.0365(19) 0.045(2) -0.0050(16) 0.0293(19) 0.0016(17)
C23 0.0379(19) 0.0325(18) 0.062(2) -0.0033(17) 0.0108(18) -0.0108(15)
C35 0.048(2) 0.0362(19) 0.042(2) 0.0027(16) 0.0003(17) -0.0032(16)
C30 0.0391(19) 0.043(2) 0.053(2) 0.0065(17) 0.0066(17) -0.0150(16)
C38 0.058(2) 0.040(2) 0.051(2) -0.0112(17) 0.0173(19) 0.0092(18)
C14 0.052(2) 0.0348(19) 0.083(3) 0.034(2) 0.044(2) 0.0178(17)
C29 0.0351(19) 0.066(3) 0.062(3) -0.007(2) 0.0226(18) -0.0031(18)
C13 0.061(2) 0.046(2) 0.045(2) 0.0186(17) 0.0277(19) 0.0200(19)
C15 0.0353(18) 0.0249(17) 0.084(3) 0.0132(18) 0.0265(19) -0.0008(14)
C8 0.044(2) 0.045(2) 0.075(3) -0.010(2) 0.004(2) 0.0109(18)
C27 0.070(3) 0.038(2) 0.0319(19) 0.0060(16) -0.0033(18) -0.0040(19)
C5 0.051(2) 0.038(2) 0.115(4) -0.002(2) 0.050(3) 0.0039(19)
C6 0.030(2) 0.038(2) 0.147(5) -0.009(3) 0.023(3) 0.0053(17)
C7 0.043(2) 0.053(3) 0.106(4) -0.005(3) -0.007(3) 0.012(2)
C39 0.105(4) 0.063(3) 0.076(4) -0.011(3) 0.001(3) 0.008(3)
C42 0.115(5) 0.049(3) 0.146(6) 0.011(3) 0.023(4) 0.015(3)
C40 0.105(5) 0.105(5) 0.141(6) -0.057(5) 0.017(5) -0.017(4)
C41 0.065(4) 0.162(6) 0.127(6) 0.027(5) 0.001(4) 0.001(3)

loop_
_atom_type_symbol
_atom_type_description
_atom_type_scat_dispersion_real
_atom_type_scat_dispersion_imag
_atom_type_scat_source
C C 0.0033 0.0016 'International Tables Vol C Tables 4.2.6.8 and 6.1.1.4'
H H 0.0000 0.0000 'International Tables Vol C Tables 4.2.6.8 and 6.1.1.4'
K K 0.2009 0.2494 'International Tables Vol C Tables 4.2.6.8 and 6.1.1.4'
N N 0.0061 0.0033 'International Tables Vol C Tables 4.2.6.8 and 6.1.1.4'
O O 0.0106 0.0060 'International Tables Vol C Tables 4.2.6.8 and 6.1.1.4'
Sc Sc 0.2519 0.3716 'International Tables Vol C Tables 4.2.6.8 and 6.1.1.4'

loop_
_geom_angle_atom_site_label_1
_geom_angle_atom_site_label_2
_geom_angle_atom_site_label_3
_geom_angle
_geom_angle_site_symmetry_1
_geom_angle_site_symmetry_3
N1 Sc1 K1 106.94(7) . .
N1 Sc1 N2 59.90(9) . .
N1 Sc1 C1 132.17(10) . .
N1 Sc1 C20 88.27(10) . 1_545
N1 Sc1 C19 107.33(10) . 1_545
N1 Sc1 C18 139.26(10) . 1_545
N1 Sc1 C9 88.64(10) . .
N1 Sc1 C31 29.99(9) . .
N1 Sc1 C21 103.19(10) . 1_545
N1 Sc1 C17 135.64(10) . 1_545
N2 Sc1 K1 110.18(7) . .
N2 Sc1 C1 90.99(10) . .
N2 Sc1 C20 101.92(10) . 1_545
N2 Sc1 C19 88.89(9) . 1_545
N2 Sc1 C18 109.43(10) . 1_545
N2 Sc1 C9 132.44(10) . .
N2 Sc1 C31 30.19(9) . .
N2 Sc1 C21 134.40(10) . 1_545
N2 Sc1 C17 141.02(10) . 1_545
C1 Sc1 K1 44.97(8) . .
C1 Sc1 C20 137.36(11) . 1_545
C1 Sc1 C19 109.17(10) . 1_545
C1 Sc1 C18 83.63(11) . 1_545
C1 Sc1 C9 85.33(11) . .
C1 Sc1 C31 111.36(10) . .
C1 Sc1 C21 123.13(11) . 1_545
C1 Sc1 C17 91.31(11) . 1_545
C20 Sc1 K1 147.90(7) 1_545 .
C20 Sc1 C19 32.45(10) 1_545 1_545
C20 Sc1 C18 53.73(10) 1_545 1_545
C20 Sc1 C31 98.75(9) 1_545 .
C20 Sc1 C21 32.54(10) 1_545 1_545
C20 Sc1 C17 53.85(10) 1_545 1_545
C19 Sc1 K1 145.66(7) 1_545 .
C19 Sc1 C18 32.42(10) 1_545 1_545
C19 Sc1 C31 102.14(9) 1_545 .
C19 Sc1 C21 53.81(10) 1_545 1_545
C19 Sc1 C17 53.84(10) 1_545 1_545
C18 Sc1 K1 113.31(7) 1_545 .
C18 Sc1 C31 131.55(10) 1_545 .
C18 Sc1 C21 53.75(10) 1_545 1_545
C9 Sc1 K1 42.28(8) . .
C9 Sc1 C20 112.53(11) . 1_545
C9 Sc1 C19 136.87(10) . 1_545
C9 Sc1 C18 117.17(11) . 1_545
C9 Sc1 C31 110.00(10) . .
C9 Sc1 C21 83.92(11) . 1_545
C9 Sc1 C17 86.52(11) . 1_545
C31 Sc1 K1 108.52(6) . .
C21 Sc1 K1 115.36(7) 1_545 .
C21 Sc1 C31 124.80(10) 1_545 .
C17 Sc1 K1 98.56(7) 1_545 .
C17 Sc1 C18 32.50(10) 1_545 1_545
C17 Sc1 C31 152.43(9) 1_545 .
C17 Sc1 C21 32.45(10) 1_545 1_545
C1 K1 Sc1 31.52(6) . .
C1 K1 C18 120.49(9) . .
C1 K1 C21 149.94(9) . .
C1 K1 C17 145.42(9) . .
C1 K1 C3 47.00(8) . .
C10 K1 Sc1 54.24(6) . .
C10 K1 C1 84.24(8) . .
C10 K1 C18 145.52(8) . .
C10 K1 C21 104.38(8) . .
C10 K1 C17 126.77(9) . .
C10 K1 C3 128.54(8) . .
C20 K1 Sc1 116.65(6) . .
C20 K1 C1 123.80(9) . .
C20 K1 C10 104.04(9) . .
C20 K1 C19 27.36(8) . .
C20 K1 C18 43.17(8) . .
C20 K1 C9 112.50(9) . .
C20 K1 C2 122.79(9) . .
C20 K1 C21 26.42(8) . .
C20 K1 C17 42.09(8) . .
C20 K1 C3 115.66(9) . .
C19 K1 Sc1 117.52(6) . .
C19 K1 C1 108.78(8) . .
C19 K1 C10 128.43(9) . .
C19 K1 C18 26.04(8) . .
C19 K1 C2 99.61(9) . .
C19 K1 C21 43.55(8) . .
C19 K1 C17 42.05(8) . .
C19 K1 C3 88.61(8) . .
O1 K1 Sc1 118.63(7) . .
O1 K1 C1 111.22(10) . .
O1 K1 C10 95.83(10) . .
O1 K1 C20 122.62(10) . .
O1 K1 C19 122.10(9) . .
O1 K1 C18 96.39(9) . .
O1 K1 C9 106.69(10) . .
O1 K1 C2 101.26(11) . .
O1 K1 C21 96.70(10) . .
O1 K1 C17 83.25(9) . .
O1 K1 C3 89.42(11) . .
C18 K1 Sc1 140.10(6) . .
C18 K1 C17 24.96(8) . .
C18 K1 C3 83.70(8) . .
C9 K1 Sc1 31.02(6) . .
C9 K1 C1 61.30(8) . .
C9 K1 C10 23.24(8) . .
C9 K1 C19 128.94(9) . .
C9 K1 C18 154.35(9) . .
C9 K1 C2 83.68(9) . .
C9 K1 C21 121.95(9) . .
C9 K1 C17 146.64(9) . .
C9 K1 C3 107.12(8) . .
C2 K1 Sc1 54.50(6) . .
C2 K1 C1 22.99(8) . .
C2 K1 C10 106.06(8) . .
C2 K1 C18 102.96(8) . .
C2 K1 C21 142.61(9) . .
C2 K1 C17 126.43(9) . .
C2 K1 C3 24.01(8) . .
C21 K1 Sc1 138.51(6) . .
C21 K1 C18 42.13(8) . .
C21 K1 C17 25.03(8) . .
C21 K1 C3 125.82(8) . .
C17 K1 Sc1 158.08(6) . .
C17 K1 C3 104.69(8) . .
C3 K1 Sc1 78.51(6) . .
C31 N1 Sc1 93.12(18) . .
C31 N1 C28 120.0(3) . .
C28 N1 Sc1 143.4(2) . .
C31 N2 Sc1 92.43(18) . .
C31 N2 C36 120.9(2) . .
C36 N2 Sc1 142.0(2) . .
Sc1 C1 K1 103.51(11) . .
C2 C1 Sc1 177.8(3) . .
C2 C1 K1 75.1(2) . .
C11 C10 K1 108.72(18) . .
C9 C10 K1 75.4(2) . .
C9 C10 C11 174.5(3) . .
Sc1 C20 K1 136.59(12) 1_565 .
C19 C20 Sc1 74.01(16) . 1_565
C19 C20 K1 77.07(17) . .
C19 C20 C21 108.4(3) . .
C19 C20 C25 123.4(3) . .
C21 C20 Sc1 74.58(16) . 1_565
C21 C20 K1 84.84(18) . .
C21 C20 C25 128.0(3) . .
C25 C20 Sc1 121.7(2) . 1_565
C25 C20 K1 101.14(19) . .
Sc1 C19 K1 135.29(12) 1_565 .
C20 C19 Sc1 73.55(16) . 1_565
C20 C19 K1 75.57(16) . .
C20 C19 C18 108.1(3) . .
C20 C19 C24 124.3(3) . .
C18 C19 Sc1 74.21(16) . 1_565
C18 C19 K1 85.75(17) . .
C18 C19 C24 127.1(3) . .
C24 C19 Sc1 124.3(2) . 1_565
C24 C19 K1 99.75(18) . .
C12 C11 C10 121.8(3) . .
C12 C11 C16 118.4(3) . .
C16 C11 C10 119.7(3) . .
C39 O1 K1 115.9(3) . .
C42 O1 K1 134.0(4) . .
C42 O1 C39 108.5(4) . .
Sc1 C18 K1 124.85(12) 1_565 .
C19 C18 Sc1 73.37(16) . 1_565
C19 C18 K1 68.21(16) . .
C19 C18 C17 107.9(3) . .
C19 C18 C23 126.5(3) . .
C17 C18 Sc1 73.56(16) . 1_565
C17 C18 K1 82.26(18) . .
C17 C18 C23 125.5(3) . .
C23 C18 Sc1 121.9(2) . 1_565
C23 C18 K1 112.63(19) . .
Sc1 C9 K1 106.70(11) . .
C10 C9 Sc1 171.5(3) . .
C10 C9 K1 81.3(2) . .
C1 C2 K1 81.9(2) . .
C1 C2 C3 179.3(3) . .
C3 C2 K1 97.41(19) . .
N1 C31 Sc1 56.89(15) . .
N1 C31 N2 113.5(3) . .
N1 C31 C32 123.9(3) . .
N2 C31 Sc1 57.37(15) . .
N2 C31 C32 122.6(3) . .
C32 C31 Sc1 173.8(2) . .
Sc1 C21 K1 126.11(11) 1_565 .
C20 C21 Sc1 72.88(16) . 1_565
C20 C21 K1 68.74(16) . .
C20 C21 C26 127.5(3) . .
C17 C21 Sc1 73.38(17) . 1_565
C17 C21 K1 83.65(18) . .
C17 C21 C20 107.5(3) . .
C17 C21 C26 124.8(3) . .
C26 C21 Sc1 122.5(2) . 1_565
C26 C21 K1 110.7(2) . .
C31 C32 H32A 109.0 . .
C31 C32 H32B 109.0 . .
C31 C32 C33 112.8(2) . .
H32A C32 H32B 107.8 . .
C33 C32 H32A 109.0 . .
C33 C32 H32B 109.0 . .
H34A C34 H34B 107.7 . .
C33 C34 H34A 108.9 . .
C33 C34 H34B 108.9 . .
C35 C34 H34A 108.9 . .
C35 C34 H34B 108.9 . .
C35 C34 C33 113.6(3) . .
Sc1 C17 K1 120.45(11) 1_565 .
C18 C17 Sc1 73.94(17) . 1_565
C18 C17 K1 72.78(16) . .
C18 C17 C27 126.4(3) . .
C21 C17 Sc1 74.17(17) . 1_565
C21 C17 K1 71.32(17) . .
C21 C17 C18 108.1(3) . .
C21 C17 C27 125.5(3) . .
C27 C17 Sc1 118.8(2) . 1_565
C27 C17 K1 120.7(2) . .
C32 C33 H33A 108.9 . .
C32 C33 H33B 108.9 . .
C34 C33 C32 113.5(3) . .
C34 C33 H33A 108.9 . .
C34 C33 H33B 108.9 . .
H33A C33 H33B 107.7 . .
N2 C36 H36 108.7 . .
N2 C36 C37 109.6(3) . .
N2 C36 C38 111.6(3) . .
C37 C36 H36 108.7 . .
C37 C36 C38 109.4(3) . .
C38 C36 H36 108.7 . .
C11 C12 H12 119.5 . .
C13 C12 C11 120.9(3) . .
C13 C12 H12 119.5 . .
C11 C16 H16 120.0 . .
C15 C16 C11 120.0(4) . .
C15 C16 H16 120.0 . .
C2 C3 K1 58.58(16) . .
C4 C3 K1 120.5(2) . .
C4 C3 C2 121.0(3) . .
C8 C3 K1 90.8(2) . .
C8 C3 C2 121.0(3) . .
C8 C3 C4 118.0(3) . .
C36 C37 H37A 109.5 . .
C36 C37 H37B 109.5 . .
C36 C37 H37C 109.5 . .
H37A C37 H37B 109.5 . .
H37A C37 H37C 109.5 . .
H37B C37 H37C 109.5 . .
N1 C28 H28 108.5 . .
N1 C28 C30 111.3(3) . .
N1 C28 C29 110.3(3) . .
C30 C28 H28 108.5 . .
C29 C28 H28 108.5 . .
C29 C28 C30 109.6(3) . .
C20 C25 H25A 109.5 . .
C20 C25 H25B 109.5 . .
C20 C25 H25C 109.5 . .
H25A C25 H25B 109.5 . .
H25A C25 H25C 109.5 . .
H25B C25 H25C 109.5 . .
C19 C24 H24A 109.5 . .
C19 C24 H24B 109.5 . .
C19 C24 H24C 109.5 . .
H24A C24 H24B 109.5 . .
H24A C24 H24C 109.5 . .
H24B C24 H24C 109.5 . .
C3 C4 H4 119.8 . .
C5 C4 C3 120.4(4) . .
C5 C4 H4 119.8 . .
C21 C26 H26A 109.5 . .
C21 C26 H26B 109.5 . .
C21 C26 H26C 109.5 . .
H26A C26 H26B 109.5 . .
H26A C26 H26C 109.5 . .
H26B C26 H26C 109.5 . .
C18 C23 H23A 109.5 . .
C18 C23 H23B 109.5 . .
C18 C23 H23C 109.5 . .
H23A C23 H23B 109.5 . .
H23A C23 H23C 109.5 . .
H23B C23 H23C 109.5 . .
C34 C35 H35A 109.5 . .
C34 C35 H35B 109.5 . .
C34 C35 H35C 109.5 . .
H35A C35 H35B 109.5 . .
H35A C35 H35C 109.5 . .
H35B C35 H35C 109.5 . .
C28 C30 H30A 109.5 . .
C28 C30 H30B 109.5 . .
C28 C30 H30C 109.5 . .
H30A C30 H30B 109.5 . .
H30A C30 H30C 109.5 . .
H30B C30 H30C 109.5 . .
C36 C38 H38A 109.5 . .
C36 C38 H38B 109.5 . .
C36 C38 H38C 109.5 . .
H38A C38 H38B 109.5 . .
H38A C38 H38C 109.5 . .
H38B C38 H38C 109.5 . .
C13 C14 H14 120.0 . .
C13 C14 C15 120.0(3) . .
C15 C14 H14 120.0 . .
C28 C29 H29A 109.5 . .
C28 C29 H29B 109.5 . .
C28 C29 H29C 109.5 . .
H29A C29 H29B 109.5 . .
H29A C29 H29C 109.5 . .
H29B C29 H29C 109.5 . .
C12 C13 H13 120.1 . .
C14 C13 C12 119.8(4) . .
C14 C13 H13 120.1 . .
C16 C15 H15 119.6 . .
C14 C15 C16 120.9(4) . .
C14 C15 H15 119.6 . .
C3 C8 H8 119.6 . .
C3 C8 C7 120.8(4) . .
C7 C8 H8 119.6 . .
C17 C27 H27A 109.5 . .
C17 C27 H27B 109.5 . .
C17 C27 H27C 109.5 . .
H27A C27 H27B 109.5 . .
H27A C27 H27C 109.5 . .
H27B C27 H27C 109.5 . .
C4 C5 H5 119.7 . .
C6 C5 C4 120.7(4) . .
C6 C5 H5 119.7 . .
C5 C6 H6 119.9 . .
C7 C6 C5 120.2(4) . .
C7 C6 H6 119.9 . .
C8 C7 H7 120.0 . .
C6 C7 C8 120.0(5) . .
C6 C7 H7 120.0 . .
O1 C39 H39A 109.7 . .
O1 C39 H39B 109.7 . .
H39A C39 H39B 108.2 . .
C40 C39 O1 110.0(5) . .
C40 C39 H39A 109.7 . .
C40 C39 H39B 109.7 . .
O1 C42 H42A 110.3 . .
O1 C42 H42B 110.3 . .
O1 C42 C41 106.9(5) . .
H42A C42 H42B 108.6 . .
C41 C42 H42A 110.3 . .
C41 C42 H42B 110.3 . .
C39 C40 H40A 110.5 . .
C39 C40 H40B 110.5 . .
C39 C40 C41 106.2(5) . .
H40A C40 H40B 108.7 . .
C41 C40 H40A 110.5 . .
C41 C40 H40B 110.5 . .
C42 C41 C40 100.3(5) . .
C42 C41 H41A 111.7 . .
C42 C41 H41B 111.7 . .
C40 C41 H41A 111.7 . .
C40 C41 H41B 111.7 . .
H41A C41 H41B 109.5 . .

loop_
_geom_bond_atom_site_label_1
_geom_bond_atom_site_label_2
_geom_bond_distance
_geom_bond_site_symmetry_2
Sc1 K1 4.2764(10) .
Sc1 N1 2.230(3) .
Sc1 N2 2.241(3) .
Sc1 C1 2.299(3) .
Sc1 C20 2.532(3) 1_545
Sc1 C19 2.538(3) 1_545
Sc1 C18 2.549(3) 1_545
Sc1 C9 2.301(3) .
Sc1 C31 2.658(3) .
Sc1 C21 2.554(3) 1_545
Sc1 C17 2.544(3) 1_545
K1 C1 3.108(3) .
K1 C10 3.068(3) .
K1 C20 2.985(3) .
K1 C19 3.004(3) .
K1 O1 2.719(3) .
K1 C18 3.226(3) .
K1 C9 3.004(3) .
K1 C2 3.034(3) .
K1 C21 3.190(3) .
K1 C17 3.347(3) .
K1 C3 3.526(3) .
N1 C31 1.331(4) .
N1 C28 1.467(4) .
N2 C31 1.338(4) .
N2 C36 1.475(4) .
C1 C2 1.226(4) .
C10 C11 1.446(4) .
C10 C9 1.224(4) .
C20 C19 1.416(4) .
C20 C21 1.425(4) .
C20 C25 1.512(4) .
C19 C18 1.420(4) .
C19 C24 1.513(4) .
C11 C12 1.395(5) .
C11 C16 1.401(4) .
O1 C39 1.413(6) .
O1 C42 1.389(6) .
C18 C17 1.425(4) .
C18 C23 1.508(5) .
C2 C3 1.447(4) .
C31 C32 1.528(4) .
C21 C17 1.425(5) .
C21 C26 1.509(5) .
C32 H32A 0.9700 .
C32 H32B 0.9700 .
C32 C33 1.531(4) .
C34 H34A 0.9700 .
C34 H34B 0.9700 .
C34 C33 1.525(4) .
C34 C35 1.521(5) .
C17 C27 1.516(5) .
C33 H33A 0.9700 .
C33 H33B 0.9700 .
C36 H36 0.9800 .
C36 C37 1.519(5) .
C36 C38 1.532(5) .
C12 H12 0.9300 .
C12 C13 1.391(5) .
C16 H16 0.9300 .
C16 C15 1.383(5) .
C3 C4 1.403(5) .
C3 C8 1.391(6) .
C37 H37A 0.9600 .
C37 H37B 0.9600 .
C37 H37C 0.9600 .
C28 H28 0.9800 .
C28 C30 1.530(5) .
C28 C29 1.522(5) .
C25 H25A 0.9600 .
C25 H25B 0.9600 .
C25 H25C 0.9600 .
C24 H24A 0.9600 .
C24 H24B 0.9600 .
C24 H24C 0.9600 .
C4 H4 0.9300 .
C4 C5 1.380(5) .
C26 H26A 0.9600 .
C26 H26B 0.9600 .
C26 H26C 0.9600 .
C23 H23A 0.9600 .
C23 H23B 0.9600 .
C23 H23C 0.9600 .
C35 H35A 0.9600 .
C35 H35B 0.9600 .
C35 H35C 0.9600 .
C30 H30A 0.9600 .
C30 H30B 0.9600 .
C30 H30C 0.9600 .
C38 H38A 0.9600 .
C38 H38B 0.9600 .
C38 H38C 0.9600 .
C14 H14 0.9300 .
C14 C13 1.373(6) .
C14 C15 1.380(6) .
C29 H29A 0.9600 .
C29 H29B 0.9600 .
C29 H29C 0.9600 .
C13 H13 0.9300 .
C15 H15 0.9300 .
C8 H8 0.9300 .
C8 C7 1.394(6) .
C27 H27A 0.9600 .
C27 H27B 0.9600 .
C27 H27C 0.9600 .
C5 H5 0.9300 .
C5 C6 1.372(7) .
C6 H6 0.9300 .
C6 C7 1.369(7) .
C7 H7 0.9300 .
C39 H39A 0.9700 .
C39 H39B 0.9700 .
C39 C40 1.381(8) .
C42 H42A 0.9700 .
C42 H42B 0.9700 .
C42 C41 1.574(10) .
C40 H40A 0.9700 .
C40 H40B 0.9700 .
C40 C41 1.590(10) .
C41 H41A 0.9700 .
C41 H41B 0.9700 .

loop_
_geom_torsion_atom_site_label_1
_geom_torsion_atom_site_label_2
_geom_torsion_atom_site_label_3
_geom_torsion_atom_site_label_4
_geom_torsion
_geom_torsion_site_symmetry_1
_geom_torsion_site_symmetry_4
Sc1 N1 C31 N2 9.6(2) . .
Sc1 N1 C31 C32 -172.6(2) . .
Sc1 N1 C28 C30 71.6(4) . .
Sc1 N1 C28 C29 -50.2(5) . .
Sc1 N2 C31 N1 -9.5(2) . .
Sc1 N2 C31 C32 172.6(2) . .
Sc1 N2 C36 C37 51.3(4) . .
Sc1 N2 C36 C38 -70.0(4) . .
Sc1 C20 C19 K1 147.27(9) 1_565 .
Sc1 C20 C19 C18 66.7(2) 1_565 .
Sc1 C20 C19 C24 -120.7(3) 1_565 .
Sc1 C20 C21 K1 -141.41(10) 1_565 .
Sc1 C20 C21 C17 -65.7(2) 1_565 .
Sc1 C20 C21 C26 118.2(3) 1_565 .
Sc1 C19 C18 K1 139.61(9) 1_565 .
Sc1 C19 C18 C17 66.0(2) 1_565 .
Sc1 C19 C18 C23 -117.7(3) 1_565 .
Sc1 C18 C17 K1 129.89(9) 1_565 .
Sc1 C18 C17 C21 66.9(2) 1_565 .
Sc1 C18 C17 C27 -114.3(3) 1_565 .
Sc1 C21 C17 K1 -130.69(9) 1_565 .
Sc1 C21 C17 C18 -66.7(2) 1_565 .
Sc1 C21 C17 C27 114.4(3) 1_565 .
K1 C10 C11 C12 -100.1(3) . .
K1 C10 C11 C16 82.1(3) . .
K1 C20 C19 Sc1 -147.27(9) . 1_565
K1 C20 C19 C18 -80.5(2) . .
K1 C20 C19 C24 92.1(3) . .
K1 C20 C21 Sc1 141.41(10) . 1_565
K1 C20 C21 C17 75.7(2) . .
K1 C20 C21 C26 -100.4(3) . .
K1 C19 C18 Sc1 -139.61(9) . 1_565
K1 C19 C18 C17 -73.6(2) . .
K1 C19 C18 C23 102.7(3) . .
K1 O1 C39 C40 136.7(5) . .
K1 O1 C42 C41 -139.6(5) . .
K1 C18 C17 Sc1 -129.89(9) . 1_565
K1 C18 C17 C21 -63.0(2) . .
K1 C18 C17 C27 115.8(3) . .
K1 C2 C3 C4 -109.1(3) . .
K1 C2 C3 C8 69.6(3) . .
K1 C21 C17 Sc1 130.69(9) . 1_565
K1 C21 C17 C18 64.0(2) . .
K1 C21 C17 C27 -114.9(3) . .
K1 C3 C4 C5 110.6(3) . .
K1 C3 C8 C7 -126.8(4) . .
N1 C31 C32 C33 -85.9(4) . .
N2 C31 C32 C33 91.7(3) . .
C10 C11 C12 C13 -176.0(3) . .
C10 C11 C16 C15 177.1(3) . .
C20 C19 C18 Sc1 -66.3(2) . 1_565
C20 C19 C18 K1 73.3(2) . .
C20 C19 C18 C17 -0.3(3) . .
C20 C19 C18 C23 176.0(3) . .
C20 C21 C17 Sc1 65.4(2) . 1_565
C20 C21 C17 K1 -65.3(2) . .
C20 C21 C17 C18 -1.3(3) . .
C20 C21 C17 C27 179.8(3) . .
C19 C20 C21 Sc1 66.9(2) . 1_565
C19 C20 C21 K1 -74.5(2) . .
C19 C20 C21 C17 1.2(3) . .
C19 C20 C21 C26 -174.9(3) . .
C19 C18 C17 Sc1 -65.8(2) . 1_565
C19 C18 C17 K1 64.05(19) . .
C19 C18 C17 C21 1.0(3) . .
C19 C18 C17 C27 179.9(3) . .
C11 C12 C13 C14 -1.0(5) . .
C11 C16 C15 C14 -1.1(5) . .
O1 C39 C40 C41 22.3(8) . .
O1 C42 C41 C40 -10.8(8) . .
C2 C3 C4 C5 180.0(3) . .
C2 C3 C8 C7 -180.0(4) . .
C31 N1 C28 C30 -80.4(4) . .
C31 N1 C28 C29 157.7(3) . .
C31 N2 C36 C37 -160.7(3) . .
C31 N2 C36 C38 77.9(4) . .
C31 C32 C33 C34 -176.6(3) . .
C21 C20 C19 Sc1 -67.3(2) . 1_565
C21 C20 C19 K1 80.0(2) . .
C21 C20 C19 C18 -0.5(3) . .
C21 C20 C19 C24 172.1(3) . .
C36 N2 C31 Sc1 -160.9(3) . .
C36 N2 C31 N1 -170.4(3) . .
C36 N2 C31 C32 11.7(4) . .
C12 C11 C16 C15 -0.7(4) . .
C16 C11 C12 C13 1.8(5) . .
C3 C4 C5 C6 -0.4(6) . .
C3 C8 C7 C6 0.4(7) . .
C28 N1 C31 Sc1 163.7(3) . .
C28 N1 C31 N2 173.3(3) . .
C28 N1 C31 C32 -8.9(4) . .
C25 C20 C19 Sc1 117.8(3) . 1_565
C25 C20 C19 K1 -94.9(3) . .
C25 C20 C19 C18 -175.5(3) . .
C25 C20 C19 C24 -2.9(5) . .
C25 C20 C21 Sc1 -118.5(3) . 1_565
C25 C20 C21 K1 100.1(3) . .
C25 C20 C21 C17 175.8(3) . .
C25 C20 C21 C26 -0.2(5) . .
C24 C19 C18 Sc1 121.4(3) . 1_565
C24 C19 C18 K1 -99.0(3) . .
C24 C19 C18 C17 -172.7(3) . .
C24 C19 C18 C23 3.7(5) . .
C4 C3 C8 C7 -1.1(6) . .
C4 C5 C6 C7 -0.4(7) . .
C26 C21 C17 Sc1 -118.4(3) . 1_565
C26 C21 C17 K1 110.9(3) . .
C26 C21 C17 C18 174.8(3) . .
C26 C21 C17 C27 -4.0(5) . .
C23 C18 C17 Sc1 117.8(3) . 1_565
C23 C18 C17 K1 -112.3(3) . .
C23 C18 C17 C21 -175.3(3) . .
C23 C18 C17 C27 3.5(5) . .
C35 C34 C33 C32 -176.7(3) . .
C13 C14 C15 C16 1.8(5) . .
C15 C14 C13 C12 -0.8(5) . .
C8 C3 C4 C5 1.2(5) . .
C5 C6 C7 C8 0.4(7) . .
C39 O1 C42 C41 24.8(7) . .
C39 C40 C41 C42 -6.8(8) . .
C42 O1 C39 C40 -30.9(8) . .
